data_7015833
loop_
_publ_author_name
'Barnes, Stephanie S.'
'Vogels, Christopher M.'
'Decken, Andreas'
'Westcott, Stephen A.'

_publ_section_title
;
 Addition of boranes to N-aryl-salicylaldimines: intramolecular
 hydrogenation of imines.
;
_journal_issue 17
_journal_name_full 'Dalton transactions (Cambridge, England : 2003)'
_journal_page_first 4707
_journal_page_last 4714
_journal_paper_doi 10.1039/c1dt10132c
_journal_volume 40
_journal_year 2011
_chemical_formula_moiety 'C24 H44 B2 O'
_chemical_formula_sum 'C24 H44 B2 O'
_chemical_formula_weight 370.21
_space_group_IT_number 2
_symmetry_cell_setting triclinic
_symmetry_Int_Tables_number 2
_symmetry_space_group_name_Hall '-P 1'
_symmetry_space_group_name_H-M 'P -1'
_atom_sites_solution_hydrogens geom
_atom_sites_solution_primary direct
_atom_sites_solution_secondary difmap
_audit_creation_method SHELXL-97
_cell_angle_alpha 88.903(9)
_cell_angle_beta 78.163(7)
_cell_angle_gamma 86.724(6)
_cell_formula_units_Z 4
_cell_length_a 10.170(4)
_cell_length_b 12.049(4)
_cell_length_c 19.696(7)
_cell_measurement_reflns_used 5340
_cell_measurement_temperature 173(1)
_cell_measurement_theta_max 25.56
_cell_measurement_theta_min 2.59
_cell_volume 2358.3(15)
_computing_cell_refinement 'Bruker SMART'
_computing_data_collection 'Bruker SMART'
_computing_data_reduction 'Bruker SAINT'
_computing_molecular_graphics 'Bruker SHELXTL (Sheldrick, 2008)'
_computing_publication_material 'Bruker SHELXTL (Sheldrick, 2008)'
_computing_structure_refinement 'SHELXL-97 (Sheldrick, 2008)'
_computing_structure_solution 'SHELXS-97 (Sheldrick, 2008)'
_diffrn_ambient_temperature 173(1)
_diffrn_measured_fraction_theta_full 0.993
_diffrn_measured_fraction_theta_max 0.933
_diffrn_measurement_device_type 'Bruker AXS SMART1000/P4'
_diffrn_measurement_method 'phi and omega scans'
_diffrn_radiation_monochromator graphite
_diffrn_radiation_probe x-ray
_diffrn_radiation_type MoK\a
_diffrn_radiation_wavelength 0.71073
_diffrn_reflns_av_R_equivalents 0.0000
_diffrn_reflns_av_sigmaI/netI 0.0602
_diffrn_reflns_limit_h_max 12
_diffrn_reflns_limit_h_min -13
_diffrn_reflns_limit_k_max 15
_diffrn_reflns_limit_k_min -15
_diffrn_reflns_limit_l_max 25
_diffrn_reflns_limit_l_min -12
_diffrn_reflns_number 11326
_diffrn_reflns_theta_full 25.00
_diffrn_reflns_theta_max 27.50
_diffrn_reflns_theta_min 1.06
_diffrn_source 'fine-focus sealed tube'
_diffrn_source_type K760
_diffrn_standards_decay_% 0
_diffrn_standards_interval_count 0
_diffrn_standards_interval_time 0
_diffrn_standards_number 0
_exptl_absorpt_coefficient_mu 0.059
_exptl_absorpt_correction_T_max 0.9868
_exptl_absorpt_correction_T_min 0.9653
_exptl_absorpt_correction_type multi-scan
_exptl_absorpt_process_details 'SADABS (Sheldrick, 2004)'
_exptl_crystal_colour Colourless
_exptl_crystal_density_diffrn 1.043
_exptl_crystal_density_method 'not measured'
_exptl_crystal_description Parallelpiped
_exptl_crystal_F_000 824
_exptl_crystal_recrystallization_method toluene
_exptl_crystal_size_max 0.60
_exptl_crystal_size_mid 0.23
_exptl_crystal_size_min 0.23
_refine_diff_density_max 0.264
_refine_diff_density_min -0.179
_refine_diff_density_rms 0.044
_refine_ls_extinction_method none
_refine_ls_goodness_of_fit_ref 0.976
_refine_ls_hydrogen_treatment constr
_refine_ls_matrix_type full
_refine_ls_number_parameters 488
_refine_ls_number_reflns 10108
_refine_ls_number_restraints 0
_refine_ls_restrained_S_all 0.976
_refine_ls_R_factor_all 0.1040
_refine_ls_R_factor_gt 0.0548
_refine_ls_shift/su_max 0.000
_refine_ls_shift/su_mean 0.000
_refine_ls_structure_factor_coef Fsqd
_refine_ls_weighting_details 'calc w=1/[\s^2^(Fo^2^)+(0.0769P)^2^] where P=(Fo^2^+2Fc^2^)/3'
_refine_ls_weighting_scheme calc
_refine_ls_wR_factor_gt 0.1341
_refine_ls_wR_factor_ref 0.1560
_reflns_number_gt 6364
_reflns_number_total 10108
_reflns_threshold_expression 'I > 2\s(I)'
_cod_data_source_file c1dt10132c.txt
_cod_data_source_block sw081154
_cod_original_cell_volume 2358.1(14)
_cod_database_code 7015833

loop_
_symmetry_equiv_pos_as_xyz
'x, y, z'
'-x, -y, -z'

loop_
_atom_site_label
_atom_site_type_symbol
_atom_site_fract_x
_atom_site_fract_y
_atom_site_fract_z
_atom_site_U_iso_or_equiv
_atom_site_adp_type
_atom_site_occupancy
_atom_site_symmetry_multiplicity
_atom_site_calc_flag
_atom_site_refinement_flags
_atom_site_disorder_assembly
_atom_site_disorder_group
B1 B 0.7472(2) 0.16944(19) 0.48089(11) 0.0290(5) Uani 1 1 d . . .
B2 B 0.6528(2) 0.3345(2) 0.40715(10) 0.0301(5) Uani 1 1 d . . .
B3 B 0.8681(2) 0.8381(2) 0.09435(10) 0.0312(6) Uani 1 1 d . . .
B4 B 0.7950(2) 0.6732(2) 0.02305(12) 0.0331(6) Uani 1 1 d . . .
C1 C 0.69908(19) 0.16112(16) 0.56251(9) 0.0312(5) Uani 1 1 d . . .
H1 H 0.7548 0.0998 0.5795 0.037 Uiso 1 1 calc R . .
C2 C 0.7172(2) 0.26781(18) 0.60004(10) 0.0387(5) Uani 1 1 d . . .
H2A H 0.6672 0.3307 0.5819 0.046 Uiso 1 1 calc R . .
H2B H 0.8137 0.2839 0.5902 0.046 Uiso 1 1 calc R . .
C3 C 0.6669(2) 0.2583(2) 0.67880(10) 0.0483(6) Uani 1 1 d . . .
H3A H 0.7228 0.2005 0.6978 0.058 Uiso 1 1 calc R . .
H3B H 0.6761 0.3299 0.7007 0.058 Uiso 1 1 calc R . .
C4 C 0.5207(2) 0.2284(2) 0.69611(11) 0.0549(7) Uani 1 1 d . . .
H4A H 0.4637 0.2900 0.6815 0.066 Uiso 1 1 calc R . .
H4B H 0.4921 0.2185 0.7469 0.066 Uiso 1 1 calc R . .
C5 C 0.5008(2) 0.1220(2) 0.65991(11) 0.0588(7) Uani 1 1 d . . .
H5A H 0.4040 0.1071 0.6698 0.071 Uiso 1 1 calc R . .
H5B H 0.5498 0.0590 0.6784 0.071 Uiso 1 1 calc R . .
C6 C 0.5515(2) 0.1307(2) 0.58166(10) 0.0470(6) Uani 1 1 d . . .
H6A H 0.4951 0.1879 0.5625 0.056 Uiso 1 1 calc R . .
H6B H 0.5421 0.0587 0.5602 0.056 Uiso 1 1 calc R . .
C7 C 0.85023(19) 0.08319(16) 0.43713(9) 0.0304(5) Uani 1 1 d . . .
H7 H 0.9363 0.0868 0.4539 0.037 Uiso 1 1 calc R . .
C8 C 0.8057(2) -0.03573(17) 0.45067(10) 0.0442(6) Uani 1 1 d . . .
H8A H 0.7913 -0.0518 0.5011 0.053 Uiso 1 1 calc R . .
H8B H 0.7189 -0.0423 0.4361 0.053 Uiso 1 1 calc R . .
C9 C 0.9087(3) -0.1212(2) 0.41195(10) 0.0566(7) Uani 1 1 d . . .
H9A H 0.9920 -0.1211 0.4306 0.068 Uiso 1 1 calc R . .
H9B H 0.8729 -0.1961 0.4199 0.068 Uiso 1 1 calc R . .
C10 C 0.9422(2) -0.09730(19) 0.33440(10) 0.0463(6) Uani 1 1 d . . .
H10A H 1.0147 -0.1508 0.3117 0.056 Uiso 1 1 calc R . .
H10B H 0.8619 -0.1071 0.3144 0.056 Uiso 1 1 calc R . .
C11 C 0.9871(2) 0.01966(19) 0.32024(10) 0.0470(6) Uani 1 1 d . . .
H11A H 1.0013 0.0351 0.2698 0.056 Uiso 1 1 calc R . .
H11B H 1.0739 0.0263 0.3347 0.056 Uiso 1 1 calc R . .
C12 C 0.8839(2) 0.10508(18) 0.35877(9) 0.0430(6) Uani 1 1 d . . .
H12A H 0.8005 0.1042 0.3403 0.052 Uiso 1 1 calc R . .
H12B H 0.9193 0.1800 0.3501 0.052 Uiso 1 1 calc R . .
C13 C 0.52421(19) 0.31767(17) 0.37604(10) 0.0339(5) Uani 1 1 d . . .
H13 H 0.5530 0.3242 0.3245 0.041 Uiso 1 1 calc R . .
C14 C 0.4618(2) 0.20471(18) 0.39098(11) 0.0436(6) Uani 1 1 d . . .
H14A H 0.5299 0.1451 0.3722 0.052 Uiso 1 1 calc R . .
H14B H 0.4362 0.1935 0.4418 0.052 Uiso 1 1 calc R . .
C15 C 0.3381(2) 0.1950(2) 0.35943(12) 0.0489(6) Uani 1 1 d . . .
H15A H 0.3651 0.1974 0.3082 0.059 Uiso 1 1 calc R . .
H15B H 0.2987 0.1225 0.3729 0.059 Uiso 1 1 calc R . .
C16 C 0.2338(2) 0.2875(2) 0.38338(13) 0.0639(8) Uani 1 1 d . . .
H16A H 0.1989 0.2797 0.4339 0.077 Uiso 1 1 calc R . .
H16B H 0.1576 0.2817 0.3596 0.077 Uiso 1 1 calc R . .
C17 C 0.2923(3) 0.4009(2) 0.36810(16) 0.0708(8) Uani 1 1 d . . .
H17A H 0.3164 0.4124 0.3173 0.085 Uiso 1 1 calc R . .
H17B H 0.2234 0.4595 0.3876 0.085 Uiso 1 1 calc R . .
C18 C 0.4163(2) 0.4112(2) 0.39880(13) 0.0547(7) Uani 1 1 d . . .
H18A H 0.3894 0.4104 0.4500 0.066 Uiso 1 1 calc R . .
H18B H 0.4553 0.4836 0.3845 0.066 Uiso 1 1 calc R . .
C19 C 0.7342(2) 0.44314(17) 0.39548(9) 0.0330(5) Uani 1 1 d . . .
H19 H 0.6714 0.5048 0.4180 0.040 Uiso 1 1 calc R . .
C20 C 0.7750(2) 0.4751(2) 0.31830(10) 0.0489(6) Uani 1 1 d . . .
H20A H 0.8322 0.4134 0.2932 0.059 Uiso 1 1 calc R . .
H20B H 0.6930 0.4849 0.2986 0.059 Uiso 1 1 calc R . .
C21 C 0.8512(2) 0.5814(2) 0.30644(12) 0.0591(7) Uani 1 1 d . . .
H21A H 0.8811 0.5943 0.2560 0.071 Uiso 1 1 calc R . .
H21B H 0.7900 0.6451 0.3257 0.071 Uiso 1 1 calc R . .
C22 C 0.9723(2) 0.5751(2) 0.34021(11) 0.0485(6) Uani 1 1 d . . .
H22A H 1.0160 0.6469 0.3340 0.058 Uiso 1 1 calc R . .
H22B H 1.0383 0.5167 0.3175 0.058 Uiso 1 1 calc R . .
C23 C 0.9310(2) 0.5487(2) 0.41686(10) 0.0469(6) Uani 1 1 d . . .
H23A H 0.8718 0.6107 0.4403 0.056 Uiso 1 1 calc R . .
H23B H 1.0120 0.5415 0.4375 0.056 Uiso 1 1 calc R . .
C24 C 0.8573(2) 0.44165(19) 0.42895(11) 0.0428(6) Uani 1 1 d . . .
H24A H 0.8282 0.4291 0.4795 0.051 Uiso 1 1 calc R . .
H24B H 0.9201 0.3788 0.4099 0.051 Uiso 1 1 calc R . .
C25 C 0.77833(19) 0.95005(17) 0.10236(9) 0.0319(5) Uani 1 1 d . . .
H25 H 0.8358 1.0094 0.0782 0.038 Uiso 1 1 calc R . .
C26 C 0.6537(2) 0.94928(19) 0.06924(11) 0.0417(5) Uani 1 1 d . . .
H26A H 0.6835 0.9362 0.0188 0.050 Uiso 1 1 calc R . .
H26B H 0.5986 0.8869 0.0893 0.050 Uiso 1 1 calc R . .
C27 C 0.5673(2) 1.0570(2) 0.08028(11) 0.0494(6) Uani 1 1 d . . .
H27A H 0.6184 1.1182 0.0553 0.059 Uiso 1 1 calc R . .
H27B H 0.4861 1.0499 0.0606 0.059 Uiso 1 1 calc R . .
C28 C 0.5252(2) 1.0852(2) 0.15661(11) 0.0491(6) Uani 1 1 d . . .
H28A H 0.4663 1.0279 0.1808 0.059 Uiso 1 1 calc R . .
H28B H 0.4732 1.1576 0.1618 0.059 Uiso 1 1 calc R . .
C29 C 0.6474(2) 1.09114(19) 0.18956(11) 0.0448(6) Uani 1 1 d . . .
H29A H 0.7012 1.1537 0.1687 0.054 Uiso 1 1 calc R . .
H29B H 0.6173 1.1054 0.2398 0.054 Uiso 1 1 calc R . .
C30 C 0.7346(2) 0.98365(18) 0.17903(9) 0.0374(5) Uani 1 1 d . . .
H30A H 0.6841 0.9232 0.2052 0.045 Uiso 1 1 calc R . .
H30B H 0.8159 0.9923 0.1984 0.045 Uiso 1 1 calc R . .
C31 C 0.99722(19) 0.81855(16) 0.12638(10) 0.0318(5) Uani 1 1 d . . .
H31 H 0.9658 0.8226 0.1779 0.038 Uiso 1 1 calc R . .
C32 C 1.0958(2) 0.91087(19) 0.10610(12) 0.0485(6) Uani 1 1 d . . .
H32A H 1.1251 0.9128 0.0550 0.058 Uiso 1 1 calc R . .
H32B H 1.0488 0.9833 0.1208 0.058 Uiso 1 1 calc R . .
C33 C 1.2197(2) 0.8951(2) 0.13859(14) 0.0592(7) Uani 1 1 d . . .
H33A H 1.2832 0.9532 0.1206 0.071 Uiso 1 1 calc R . .
H33B H 1.1923 0.9038 0.1895 0.071 Uiso 1 1 calc R . .
C34 C 1.2900(2) 0.7811(2) 0.12235(12) 0.0610(7) Uani 1 1 d . . .
H34A H 1.3276 0.7759 0.0719 0.073 Uiso 1 1 calc R . .
H34B H 1.3656 0.7713 0.1470 0.073 Uiso 1 1 calc R . .
C35 C 1.1941(2) 0.6895(2) 0.14402(13) 0.0566(7) Uani 1 1 d . . .
H35A H 1.1648 0.6892 0.1952 0.068 Uiso 1 1 calc R . .
H35B H 1.2413 0.6168 0.1301 0.068 Uiso 1 1 calc R . .
C36 C 1.0715(2) 0.70451(19) 0.11129(12) 0.0483(6) Uani 1 1 d . . .
H36A H 1.0089 0.6457 0.1290 0.058 Uiso 1 1 calc R . .
H36B H 1.1000 0.6953 0.0605 0.058 Uiso 1 1 calc R . .
C37 C 0.6927(2) 0.58788(16) 0.06181(9) 0.0325(5) Uani 1 1 d . . .
H37 H 0.6102 0.5976 0.0416 0.039 Uiso 1 1 calc R . .
C38 C 0.6472(2) 0.60586(18) 0.14026(10) 0.0434(6) Uani 1 1 d . . .
H38A H 0.7267 0.5986 0.1621 0.052 Uiso 1 1 calc R . .
H38B H 0.6065 0.6822 0.1487 0.052 Uiso 1 1 calc R . .
C39 C 0.5452(2) 0.5227(2) 0.17396(11) 0.0475(6) Uani 1 1 d . . .
H39A H 0.5223 0.5348 0.2247 0.057 Uiso 1 1 calc R . .
H39B H 0.4617 0.5351 0.1557 0.057 Uiso 1 1 calc R . .
C40 C 0.6006(2) 0.4038(2) 0.15955(10) 0.0480(6) Uani 1 1 d . . .
H40A H 0.5301 0.3520 0.1791 0.058 Uiso 1 1 calc R . .
H40B H 0.6774 0.3886 0.1828 0.058 Uiso 1 1 calc R . .
C41 C 0.6468(3) 0.3831(2) 0.08212(11) 0.0522(6) Uani 1 1 d . . .
H41A H 0.5677 0.3879 0.0599 0.063 Uiso 1 1 calc R . .
H41B H 0.6894 0.3071 0.0748 0.063 Uiso 1 1 calc R . .
C42 C 0.7468(2) 0.46734(17) 0.04820(10) 0.0423(6) Uani 1 1 d . . .
H42A H 0.7693 0.4547 -0.0025 0.051 Uiso 1 1 calc R . .
H42B H 0.8307 0.4553 0.0661 0.051 Uiso 1 1 calc R . .
C43 C 0.8572(2) 0.66561(17) -0.05763(10) 0.0341(5) Uani 1 1 d . . .
H43 H 0.9153 0.5953 -0.0647 0.041 Uiso 1 1 calc R . .
C44 C 0.7479(2) 0.6551(2) -0.10023(10) 0.0480(6) Uani 1 1 d . . .
H44A H 0.6960 0.5893 -0.0838 0.058 Uiso 1 1 calc R . .
H44B H 0.6850 0.7216 -0.0926 0.058 Uiso 1 1 calc R . .
C45 C 0.8067(3) 0.6437(2) -0.17793(11) 0.0642(8) Uani 1 1 d . . .
H45A H 0.8607 0.5725 -0.1865 0.077 Uiso 1 1 calc R . .
H45B H 0.7325 0.6424 -0.2035 0.077 Uiso 1 1 calc R . .
C46 C 0.8948(2) 0.7392(2) -0.20477(12) 0.0611(7) Uani 1 1 d . . .
H46A H 0.9350 0.7278 -0.2545 0.073 Uiso 1 1 calc R . .
H46B H 0.8389 0.8097 -0.2005 0.073 Uiso 1 1 calc R . .
C47 C 1.0053(2) 0.7474(2) -0.16475(11) 0.0572(7) Uani 1 1 d . . .
H47A H 1.0585 0.8123 -0.1817 0.069 Uiso 1 1 calc R . .
H47B H 1.0664 0.6798 -0.1727 0.069 Uiso 1 1 calc R . .
C48 C 0.9470(2) 0.7596(2) -0.08711(11) 0.0489(6) Uani 1 1 d . . .
H48A H 1.0219 0.7612 -0.0620 0.059 Uiso 1 1 calc R . .
H48B H 0.8940 0.8314 -0.0790 0.059 Uiso 1 1 calc R . .
O1 O 0.69144(13) 0.25388(12) 0.44863(7) 0.0386(4) Uani 1 1 d . . .
O2 O 0.83219(15) 0.75464(13) 0.05890(7) 0.0518(4) Uani 1 1 d . . .

loop_
_atom_site_aniso_label
_atom_site_aniso_U_11
_atom_site_aniso_U_22
_atom_site_aniso_U_33
_atom_site_aniso_U_23
_atom_site_aniso_U_13
_atom_site_aniso_U_12
B1 0.0266(12) 0.0284(13) 0.0345(12) 0.0008(11) -0.0104(9) -0.0070(10)
B2 0.0320(13) 0.0334(14) 0.0219(11) -0.0056(10) -0.0011(9) 0.0096(11)
B3 0.0361(13) 0.0353(14) 0.0216(11) -0.0030(10) -0.0013(9) -0.0133(11)
B4 0.0304(13) 0.0286(14) 0.0440(14) -0.0081(11) -0.0170(10) 0.0051(11)
C1 0.0332(11) 0.0288(12) 0.0305(10) -0.0022(9) -0.0042(8) 0.0003(9)
C2 0.0379(12) 0.0417(14) 0.0371(11) -0.0058(10) -0.0078(9) -0.0043(10)
C3 0.0511(15) 0.0558(16) 0.0375(12) -0.0140(11) -0.0059(10) -0.0055(12)
C4 0.0513(15) 0.0664(18) 0.0417(13) -0.0156(12) 0.0047(11) -0.0037(13)
C5 0.0511(15) 0.081(2) 0.0407(13) -0.0106(13) 0.0058(11) -0.0236(14)
C6 0.0429(13) 0.0597(16) 0.0370(12) -0.0095(11) -0.0003(10) -0.0162(12)
C7 0.0286(11) 0.0355(12) 0.0281(10) 0.0001(9) -0.0072(8) -0.0038(9)
C8 0.0575(15) 0.0384(14) 0.0309(11) 0.0006(10) 0.0035(10) -0.0007(12)
C9 0.0855(19) 0.0387(14) 0.0378(12) -0.0023(11) 0.0026(12) 0.0093(13)
C10 0.0515(14) 0.0494(15) 0.0346(11) -0.0086(11) -0.0020(10) 0.0038(12)
C11 0.0487(14) 0.0527(16) 0.0341(11) -0.0043(11) 0.0050(10) -0.0036(12)
C12 0.0522(14) 0.0406(14) 0.0318(11) 0.0025(10) 0.0018(10) -0.0051(11)
C13 0.0349(12) 0.0363(13) 0.0309(11) -0.0029(9) -0.0084(9) 0.0012(10)
C14 0.0409(13) 0.0446(15) 0.0461(13) -0.0001(11) -0.0106(10) -0.0035(11)
C15 0.0439(14) 0.0584(17) 0.0471(13) -0.0035(12) -0.0126(11) -0.0120(12)
C16 0.0372(14) 0.093(2) 0.0647(17) -0.0243(15) -0.0169(12) 0.0001(15)
C17 0.0482(16) 0.069(2) 0.104(2) -0.0243(17) -0.0404(15) 0.0182(15)
C18 0.0421(14) 0.0509(16) 0.0766(17) -0.0184(13) -0.0275(12) 0.0127(12)
C19 0.0364(12) 0.0334(12) 0.0294(10) -0.0020(9) -0.0091(9) 0.0050(10)
C20 0.0523(15) 0.0627(17) 0.0371(12) 0.0106(12) -0.0193(10) -0.0161(13)
C21 0.0596(17) 0.0725(19) 0.0514(14) 0.0237(13) -0.0225(12) -0.0226(14)
C22 0.0448(14) 0.0554(16) 0.0461(13) 0.0053(12) -0.0098(11) -0.0108(12)
C23 0.0466(14) 0.0553(16) 0.0435(13) 0.0033(12) -0.0179(10) -0.0133(12)
C24 0.0480(14) 0.0466(14) 0.0372(12) 0.0037(11) -0.0160(10) -0.0071(11)
C25 0.0328(11) 0.0360(12) 0.0293(10) 0.0015(9) -0.0095(8) -0.0107(10)
C26 0.0409(13) 0.0518(15) 0.0364(11) -0.0052(11) -0.0159(10) -0.0061(11)
C27 0.0423(14) 0.0572(17) 0.0550(14) 0.0006(12) -0.0250(11) -0.0026(12)
C28 0.0385(13) 0.0530(16) 0.0580(15) -0.0056(12) -0.0163(11) 0.0045(12)
C29 0.0411(13) 0.0510(15) 0.0439(12) -0.0104(11) -0.0139(10) 0.0058(12)
C30 0.0372(12) 0.0459(14) 0.0304(11) -0.0047(10) -0.0105(9) 0.0009(11)
C31 0.0371(12) 0.0295(12) 0.0280(10) -0.0040(9) -0.0039(8) -0.0031(10)
C32 0.0414(14) 0.0441(15) 0.0625(15) 0.0060(12) -0.0151(11) -0.0103(12)
C33 0.0433(15) 0.0603(18) 0.0788(18) 0.0085(15) -0.0210(13) -0.0152(13)
C34 0.0403(15) 0.087(2) 0.0543(15) 0.0005(14) -0.0089(11) 0.0093(15)
C35 0.0578(17) 0.0503(16) 0.0615(16) -0.0072(13) -0.0160(13) 0.0151(14)
C36 0.0507(15) 0.0399(15) 0.0555(15) -0.0076(11) -0.0146(11) 0.0035(12)
C37 0.0336(12) 0.0356(13) 0.0300(10) -0.0103(9) -0.0106(8) 0.0027(10)
C38 0.0548(15) 0.0400(14) 0.0329(11) -0.0101(10) -0.0047(10) 0.0063(12)
C39 0.0429(14) 0.0607(17) 0.0352(12) -0.0019(11) -0.0021(10) 0.0073(12)
C40 0.0485(15) 0.0512(16) 0.0415(13) 0.0014(11) -0.0024(10) -0.0036(12)
C41 0.0665(17) 0.0411(15) 0.0453(13) -0.0053(11) -0.0005(11) -0.0105(13)
C42 0.0521(14) 0.0327(13) 0.0370(11) -0.0073(10) 0.0033(10) -0.0009(11)
C43 0.0333(12) 0.0291(12) 0.0408(12) 0.0001(10) -0.0096(9) -0.0026(9)
C44 0.0438(14) 0.0617(17) 0.0413(12) 0.0022(12) -0.0108(10) -0.0189(12)
C45 0.0644(17) 0.097(2) 0.0350(12) 0.0058(13) -0.0112(11) -0.0345(16)
C46 0.0562(16) 0.080(2) 0.0464(14) 0.0182(14) -0.0072(12) -0.0197(15)
C47 0.0447(15) 0.0694(18) 0.0571(15) 0.0168(14) -0.0070(12) -0.0185(13)
C48 0.0428(14) 0.0494(15) 0.0580(14) 0.0047(12) -0.0147(11) -0.0174(12)
O1 0.0400(9) 0.0367(9) 0.0400(8) 0.0018(7) -0.0118(6) 0.0035(7)
O2 0.0577(10) 0.0461(10) 0.0565(10) -0.0173(8) -0.0198(8) -0.0101(8)

loop_
_atom_type_symbol
_atom_type_description
_atom_type_scat_dispersion_real
_atom_type_scat_dispersion_imag
_atom_type_scat_source
C C 0.0033 0.0016 'International Tables Vol C Tables 4.2.6.8 and 6.1.1.4'
H H 0.0000 0.0000 'International Tables Vol C Tables 4.2.6.8 and 6.1.1.4'
B B 0.0013 0.0007 'International Tables Vol C Tables 4.2.6.8 and 6.1.1.4'
O O 0.0106 0.0060 'International Tables Vol C Tables 4.2.6.8 and 6.1.1.4'

loop_
_geom_angle_atom_site_label_1
_geom_angle_atom_site_label_2
_geom_angle_atom_site_label_3
_geom_angle
_geom_angle_site_symmetry_1
_geom_angle_site_symmetry_3
_geom_angle_publ_flag
O1 B1 C7 119.77(17) . . ?
O1 B1 C1 116.76(18) . . ?
C7 B1 C1 123.44(18) . . ?
O1 B2 C19 118.19(19) . . ?
O1 B2 C13 118.29(19) . . ?
C19 B2 C13 123.44(18) . . ?
O2 B3 C31 118.2(2) . . ?
O2 B3 C25 118.5(2) . . ?
C31 B3 C25 123.31(18) . . ?
O2 B4 C37 119.43(19) . . ?
O2 B4 C43 118.2(2) . . ?
C37 B4 C43 122.40(18) . . ?
C2 C1 C6 109.67(16) . . ?
C2 C1 B1 113.19(16) . . ?
C6 C1 B1 110.51(16) . . ?
C2 C1 H1 107.8 . . ?
C6 C1 H1 107.8 . . ?
B1 C1 H1 107.8 . . ?
C1 C2 C3 112.06(17) . . ?
C1 C2 H2A 109.2 . . ?
C3 C2 H2A 109.2 . . ?
C1 C2 H2B 109.2 . . ?
C3 C2 H2B 109.2 . . ?
H2A C2 H2B 107.9 . . ?
C4 C3 C2 110.90(18) . . ?
C4 C3 H3A 109.5 . . ?
C2 C3 H3A 109.5 . . ?
C4 C3 H3B 109.5 . . ?
C2 C3 H3B 109.5 . . ?
H3A C3 H3B 108.0 . . ?
C3 C4 C5 111.11(19) . . ?
C3 C4 H4A 109.4 . . ?
C5 C4 H4A 109.4 . . ?
C3 C4 H4B 109.4 . . ?
C5 C4 H4B 109.4 . . ?
H4A C4 H4B 108.0 . . ?
C4 C5 C6 111.4(2) . . ?
C4 C5 H5A 109.3 . . ?
C6 C5 H5A 109.3 . . ?
C4 C5 H5B 109.3 . . ?
C6 C5 H5B 109.3 . . ?
H5A C5 H5B 108.0 . . ?
C5 C6 C1 112.25(18) . . ?
C5 C6 H6A 109.2 . . ?
C1 C6 H6A 109.2 . . ?
C5 C6 H6B 109.2 . . ?
C1 C6 H6B 109.2 . . ?
H6A C6 H6B 107.9 . . ?
C8 C7 C12 109.28(17) . . ?
C8 C7 B1 111.57(15) . . ?
C12 C7 B1 115.77(17) . . ?
C8 C7 H7 106.6 . . ?
C12 C7 H7 106.6 . . ?
B1 C7 H7 106.6 . . ?
C9 C8 C7 112.27(17) . . ?
C9 C8 H8A 109.1 . . ?
C7 C8 H8A 109.1 . . ?
C9 C8 H8B 109.1 . . ?
C7 C8 H8B 109.1 . . ?
H8A C8 H8B 107.9 . . ?
C10 C9 C8 111.99(19) . . ?
C10 C9 H9A 109.2 . . ?
C8 C9 H9A 109.2 . . ?
C10 C9 H9B 109.2 . . ?
C8 C9 H9B 109.2 . . ?
H9A C9 H9B 107.9 . . ?
C11 C10 C9 110.85(19) . . ?
C11 C10 H10A 109.5 . . ?
C9 C10 H10A 109.5 . . ?
C11 C10 H10B 109.5 . . ?
C9 C10 H10B 109.5 . . ?
H10A C10 H10B 108.1 . . ?
C10 C11 C12 111.70(17) . . ?
C10 C11 H11A 109.3 . . ?
C12 C11 H11A 109.3 . . ?
C10 C11 H11B 109.3 . . ?
C12 C11 H11B 109.3 . . ?
H11A C11 H11B 107.9 . . ?
C11 C12 C7 112.60(18) . . ?
C11 C12 H12A 109.1 . . ?
C7 C12 H12A 109.1 . . ?
C11 C12 H12B 109.1 . . ?
C7 C12 H12B 109.1 . . ?
H12A C12 H12B 107.8 . . ?
C14 C13 C18 109.68(18) . . ?
C14 C13 B2 115.74(17) . . ?
C18 C13 B2 110.89(18) . . ?
C14 C13 H13 106.7 . . ?
C18 C13 H13 106.7 . . ?
B2 C13 H13 106.7 . . ?
C15 C14 C13 112.62(18) . . ?
C15 C14 H14A 109.1 . . ?
C13 C14 H14A 109.1 . . ?
C15 C14 H14B 109.1 . . ?
C13 C14 H14B 109.1 . . ?
H14A C14 H14B 107.8 . . ?
C16 C15 C14 111.3(2) . . ?
C16 C15 H15A 109.4 . . ?
C14 C15 H15A 109.4 . . ?
C16 C15 H15B 109.4 . . ?
C14 C15 H15B 109.4 . . ?
H15A C15 H15B 108.0 . . ?
C15 C16 C17 111.3(2) . . ?
C15 C16 H16A 109.4 . . ?
C17 C16 H16A 109.4 . . ?
C15 C16 H16B 109.4 . . ?
C17 C16 H16B 109.4 . . ?
H16A C16 H16B 108.0 . . ?
C18 C17 C16 111.7(2) . . ?
C18 C17 H17A 109.3 . . ?
C16 C17 H17A 109.3 . . ?
C18 C17 H17B 109.3 . . ?
C16 C17 H17B 109.3 . . ?
H17A C17 H17B 107.9 . . ?
C17 C18 C13 112.8(2) . . ?
C17 C18 H18A 109.0 . . ?
C13 C18 H18A 109.0 . . ?
C17 C18 H18B 109.0 . . ?
C13 C18 H18B 109.0 . . ?
H18A C18 H18B 107.8 . . ?
C24 C19 C20 109.67(16) . . ?
C24 C19 B2 115.13(17) . . ?
C20 C19 B2 112.48(17) . . ?
C24 C19 H19 106.3 . . ?
C20 C19 H19 106.3 . . ?
B2 C19 H19 106.3 . . ?
C21 C20 C19 112.99(19) . . ?
C21 C20 H20A 109.0 . . ?
C19 C20 H20A 109.0 . . ?
C21 C20 H20B 109.0 . . ?
C19 C20 H20B 109.0 . . ?
H20A C20 H20B 107.8 . . ?
C22 C21 C20 111.7(2) . . ?
C22 C21 H21A 109.3 . . ?
C20 C21 H21A 109.3 . . ?
C22 C21 H21B 109.3 . . ?
C20 C21 H21B 109.3 . . ?
H21A C21 H21B 107.9 . . ?
C21 C22 C23 110.64(18) . . ?
C21 C22 H22A 109.5 . . ?
C23 C22 H22A 109.5 . . ?
C21 C22 H22B 109.5 . . ?
C23 C22 H22B 109.5 . . ?
H22A C22 H22B 108.1 . . ?
C22 C23 C24 111.36(19) . . ?
C22 C23 H23A 109.4 . . ?
C24 C23 H23A 109.4 . . ?
C22 C23 H23B 109.4 . . ?
C24 C23 H23B 109.4 . . ?
H23A C23 H23B 108.0 . . ?
C23 C24 C19 112.96(18) . . ?
C23 C24 H24A 109.0 . . ?
C19 C24 H24A 109.0 . . ?
C23 C24 H24B 109.0 . . ?
C19 C24 H24B 109.0 . . ?
H24A C24 H24B 107.8 . . ?
C30 C25 C26 109.54(16) . . ?
C30 C25 B3 111.20(15) . . ?
C26 C25 B3 114.52(18) . . ?
C30 C25 H25 107.1 . . ?
C26 C25 H25 107.1 . . ?
B3 C25 H25 107.1 . . ?
C27 C26 C25 112.93(19) . . ?
C27 C26 H26A 109.0 . . ?
C25 C26 H26A 109.0 . . ?
C27 C26 H26B 109.0 . . ?
C25 C26 H26B 109.0 . . ?
H26A C26 H26B 107.8 . . ?
C28 C27 C26 111.53(18) . . ?
C28 C27 H27A 109.3 . . ?
C26 C27 H27A 109.3 . . ?
C28 C27 H27B 109.3 . . ?
C26 C27 H27B 109.3 . . ?
H27A C27 H27B 108.0 . . ?
C27 C28 C29 110.89(18) . . ?
C27 C28 H28A 109.5 . . ?
C29 C28 H28A 109.5 . . ?
C27 C28 H28B 109.5 . . ?
C29 C28 H28B 109.5 . . ?
H28A C28 H28B 108.0 . . ?
C30 C29 C28 111.19(19) . . ?
C30 C29 H29A 109.4 . . ?
C28 C29 H29A 109.4 . . ?
C30 C29 H29B 109.4 . . ?
C28 C29 H29B 109.4 . . ?
H29A C29 H29B 108.0 . . ?
C29 C30 C25 113.26(16) . . ?
C29 C30 H30A 108.9 . . ?
C25 C30 H30A 108.9 . . ?
C29 C30 H30B 108.9 . . ?
C25 C30 H30B 108.9 . . ?
H30A C30 H30B 107.7 . . ?
C32 C31 C36 109.95(17) . . ?
C32 C31 B3 112.19(17) . . ?
C36 C31 B3 114.92(18) . . ?
C32 C31 H31 106.4 . . ?
C36 C31 H31 106.4 . . ?
B3 C31 H31 106.4 . . ?
C33 C32 C31 112.88(19) . . ?
C33 C32 H32A 109.0 . . ?
C31 C32 H32A 109.0 . . ?
C33 C32 H32B 109.0 . . ?
C31 C32 H32B 109.0 . . ?
H32A C32 H32B 107.8 . . ?
C34 C33 C32 111.3(2) . . ?
C34 C33 H33A 109.4 . . ?
C32 C33 H33A 109.4 . . ?
C34 C33 H33B 109.4 . . ?
C32 C33 H33B 109.4 . . ?
H33A C33 H33B 108.0 . . ?
C35 C34 C33 111.34(19) . . ?
C35 C34 H34A 109.4 . . ?
C33 C34 H34A 109.4 . . ?
C35 C34 H34B 109.4 . . ?
C33 C34 H34B 109.4 . . ?
H34A C34 H34B 108.0 . . ?
C34 C35 C36 111.6(2) . . ?
C34 C35 H35A 109.3 . . ?
C36 C35 H35A 109.3 . . ?
C34 C35 H35B 109.3 . . ?
C36 C35 H35B 109.3 . . ?
H35A C35 H35B 108.0 . . ?
C35 C36 C31 112.8(2) . . ?
C35 C36 H36A 109.0 . . ?
C31 C36 H36A 109.0 . . ?
C35 C36 H36B 109.0 . . ?
C31 C36 H36B 109.0 . . ?
H36A C36 H36B 107.8 . . ?
C42 C37 C38 109.43(16) . . ?
C42 C37 B4 111.77(16) . . ?
C38 C37 B4 114.99(17) . . ?
C42 C37 H37 106.7 . . ?
C38 C37 H37 106.7 . . ?
B4 C37 H37 106.7 . . ?
C39 C38 C37 112.12(18) . . ?
C39 C38 H38A 109.2 . . ?
C37 C38 H38A 109.2 . . ?
C39 C38 H38B 109.2 . . ?
C37 C38 H38B 109.2 . . ?
H38A C38 H38B 107.9 . . ?
C40 C39 C38 111.24(17) . . ?
C40 C39 H39A 109.4 . . ?
C38 C39 H39A 109.4 . . ?
C40 C39 H39B 109.4 . . ?
C38 C39 H39B 109.4 . . ?
H39A C39 H39B 108.0 . . ?
C39 C40 C41 111.51(18) . . ?
C39 C40 H40A 109.3 . . ?
C41 C40 H40A 109.3 . . ?
C39 C40 H40B 109.3 . . ?
C41 C40 H40B 109.3 . . ?
H40A C40 H40B 108.0 . . ?
C40 C41 C42 111.42(19) . . ?
C40 C41 H41A 109.3 . . ?
C42 C41 H41A 109.3 . . ?
C40 C41 H41B 109.3 . . ?
C42 C41 H41B 109.3 . . ?
H41A C41 H41B 108.0 . . ?
C41 C42 C37 112.80(17) . . ?
C41 C42 H42A 109.0 . . ?
C37 C42 H42A 109.0 . . ?
C41 C42 H42B 109.0 . . ?
C37 C42 H42B 109.0 . . ?
H42A C42 H42B 107.8 . . ?
C48 C43 C44 109.73(17) . . ?
C48 C43 B4 115.09(18) . . ?
C44 C43 B4 111.68(16) . . ?
C48 C43 H43 106.6 . . ?
C44 C43 H43 106.6 . . ?
B4 C43 H43 106.6 . . ?
C45 C44 C43 112.32(18) . . ?
C45 C44 H44A 109.1 . . ?
C43 C44 H44A 109.1 . . ?
C45 C44 H44B 109.1 . . ?
C43 C44 H44B 109.1 . . ?
H44A C44 H44B 107.9 . . ?
C46 C45 C44 111.2(2) . . ?
C46 C45 H45A 109.4 . . ?
C44 C45 H45A 109.4 . . ?
C46 C45 H45B 109.4 . . ?
C44 C45 H45B 109.4 . . ?
H45A C45 H45B 108.0 . . ?
C47 C46 C45 111.0(2) . . ?
C47 C46 H46A 109.4 . . ?
C45 C46 H46A 109.4 . . ?
C47 C46 H46B 109.4 . . ?
C45 C46 H46B 109.4 . . ?
H46A C46 H46B 108.0 . . ?
C46 C47 C48 110.87(19) . . ?
C46 C47 H47A 109.5 . . ?
C48 C47 H47A 109.5 . . ?
C46 C47 H47B 109.5 . . ?
C48 C47 H47B 109.5 . . ?
H47A C47 H47B 108.1 . . ?
C43 C48 C47 112.81(19) . . ?
C43 C48 H48A 109.0 . . ?
C47 C48 H48A 109.0 . . ?
C43 C48 H48B 109.0 . . ?
C47 C48 H48B 109.0 . . ?
H48A C48 H48B 107.8 . . ?
B1 O1 B2 170.31(17) . . ?
B4 O2 B3 178.8(2) . . ?

loop_
_geom_bond_atom_site_label_1
_geom_bond_atom_site_label_2
_geom_bond_distance
_geom_bond_site_symmetry_2
_geom_bond_publ_flag
B1 O1 1.348(3) . ?
B1 C7 1.568(3) . ?
B1 C1 1.584(3) . ?
B2 O1 1.350(3) . ?
B2 C19 1.577(3) . ?
B2 C13 1.578(3) . ?
B3 O2 1.343(3) . ?
B3 C31 1.574(3) . ?
B3 C25 1.577(3) . ?
B4 O2 1.336(3) . ?
B4 C37 1.577(3) . ?
B4 C43 1.588(3) . ?
C1 C2 1.534(3) . ?
C1 C6 1.535(3) . ?
C1 H1 1.0000 . ?
C2 C3 1.535(3) . ?
C2 H2A 0.9900 . ?
C2 H2B 0.9900 . ?
C3 C4 1.517(3) . ?
C3 H3A 0.9900 . ?
C3 H3B 0.9900 . ?
C4 C5 1.522(3) . ?
C4 H4A 0.9900 . ?
C4 H4B 0.9900 . ?
C5 C6 1.525(3) . ?
C5 H5A 0.9900 . ?
C5 H5B 0.9900 . ?
C6 H6A 0.9900 . ?
C6 H6B 0.9900 . ?
C7 C8 1.529(3) . ?
C7 C12 1.532(2) . ?
C7 H7 1.0000 . ?
C8 C9 1.522(3) . ?
C8 H8A 0.9900 . ?
C8 H8B 0.9900 . ?
C9 C10 1.521(3) . ?
C9 H9A 0.9900 . ?
C9 H9B 0.9900 . ?
C10 C11 1.509(3) . ?
C10 H10A 0.9900 . ?
C10 H10B 0.9900 . ?
C11 C12 1.522(3) . ?
C11 H11A 0.9900 . ?
C11 H11B 0.9900 . ?
C12 H12A 0.9900 . ?
C12 H12B 0.9900 . ?
C13 C14 1.533(3) . ?
C13 C18 1.533(3) . ?
C13 H13 1.0000 . ?
C14 C15 1.524(3) . ?
C14 H14A 0.9900 . ?
C14 H14B 0.9900 . ?
C15 C16 1.506(3) . ?
C15 H15A 0.9900 . ?
C15 H15B 0.9900 . ?
C16 C17 1.521(4) . ?
C16 H16A 0.9900 . ?
C16 H16B 0.9900 . ?
C17 C18 1.519(3) . ?
C17 H17A 0.9900 . ?
C17 H17B 0.9900 . ?
C18 H18A 0.9900 . ?
C18 H18B 0.9900 . ?
C19 C24 1.528(3) . ?
C19 C20 1.539(2) . ?
C19 H19 1.0000 . ?
C20 C21 1.524(3) . ?
C20 H20A 0.9900 . ?
C20 H20B 0.9900 . ?
C21 C22 1.513(3) . ?
C21 H21A 0.9900 . ?
C21 H21B 0.9900 . ?
C22 C23 1.514(3) . ?
C22 H22A 0.9900 . ?
C22 H22B 0.9900 . ?
C23 C24 1.519(3) . ?
C23 H23A 0.9900 . ?
C23 H23B 0.9900 . ?
C24 H24A 0.9900 . ?
C24 H24B 0.9900 . ?
C25 C30 1.539(2) . ?
C25 C26 1.540(3) . ?
C25 H25 1.0000 . ?
C26 C27 1.519(3) . ?
C26 H26A 0.9900 . ?
C26 H26B 0.9900 . ?
C27 C28 1.516(3) . ?
C27 H27A 0.9900 . ?
C27 H27B 0.9900 . ?
C28 C29 1.521(3) . ?
C28 H28A 0.9900 . ?
C28 H28B 0.9900 . ?
C29 C30 1.520(3) . ?
C29 H29A 0.9900 . ?
C29 H29B 0.9900 . ?
C30 H30A 0.9900 . ?
C30 H30B 0.9900 . ?
C31 C32 1.532(3) . ?
C31 C36 1.534(3) . ?
C31 H31 1.0000 . ?
C32 C33 1.527(3) . ?
C32 H32A 0.9900 . ?
C32 H32B 0.9900 . ?
C33 C34 1.521(3) . ?
C33 H33A 0.9900 . ?
C33 H33B 0.9900 . ?
C34 C35 1.512(3) . ?
C34 H34A 0.9900 . ?
C34 H34B 0.9900 . ?
C35 C36 1.517(3) . ?
C35 H35A 0.9900 . ?
C35 H35B 0.9900 . ?
C36 H36A 0.9900 . ?
C36 H36B 0.9900 . ?
C37 C42 1.532(3) . ?
C37 C38 1.535(3) . ?
C37 H37 1.0000 . ?
C38 C39 1.527(3) . ?
C38 H38A 0.9900 . ?
C38 H38B 0.9900 . ?
C39 C40 1.519(3) . ?
C39 H39A 0.9900 . ?
C39 H39B 0.9900 . ?
C40 C41 1.522(3) . ?
C40 H40A 0.9900 . ?
C40 H40B 0.9900 . ?
C41 C42 1.525(3) . ?
C41 H41A 0.9900 . ?
C41 H41B 0.9900 . ?
C42 H42A 0.9900 . ?
C42 H42B 0.9900 . ?
C43 C48 1.526(3) . ?
C43 C44 1.536(3) . ?
C43 H43 1.0000 . ?
C44 C45 1.530(3) . ?
C44 H44A 0.9900 . ?
C44 H44B 0.9900 . ?
C45 C46 1.520(3) . ?
C45 H45A 0.9900 . ?
C45 H45B 0.9900 . ?
C46 C47 1.507(3) . ?
C46 H46A 0.9900 . ?
C46 H46B 0.9900 . ?
C47 C48 1.529(3) . ?
C47 H47A 0.9900 . ?
C47 H47B 0.9900 . ?
C48 H48A 0.9900 . ?
C48 H48B 0.9900 . ?
